data_4322960
loop_
_publ_author_name
'Peter Comba'
'Andreas Fath'
'Trevor W. Hambley'
'Andreas K\"uhner'
'David T. Richens'
'Annette Vielfort'

_publ_section_title
;
 Helical Figure-of-Eight Loop Dicopper(I) Compounds: Syntheses,
 Structures, and Dynamics
;
_journal_name_full 'Inorganic Chemistry'
_journal_page_first 4389
_journal_page_last 4401
_journal_paper_doi 10.1021/ic980216q
_journal_volume 37
_journal_year 1998
_chemical_compound_source -
_chemical_formula_analytical -
_chemical_formula_moiety -
_chemical_formula_structural -
_chemical_formula_sum 'C32 H54 Cl2 Cu2 N4 O17 S4'
_chemical_formula_weight 1092.88
_space_group_IT_number 2
_symmetry_cell_setting triclinic
_symmetry_Int_Tables_number 2
_symmetry_space_group_name_Hall '-P 1'
_symmetry_space_group_name_H-M 'P -1'
_audit_creation_date 'Fri Nov 17 13:55:20 1995'
_audit_creation_method 'from TEXRAY.INF file'
_cell_angle_alpha 91.45(2)
_cell_angle_beta 93.87(2)
_cell_angle_gamma 78.85(1)
_cell_formula_units_Z 2
_cell_length_a 12.582(2)
_cell_length_b 21.997(4)
_cell_length_c 7.772(2)
_cell_measurement_reflns_used 25
_cell_measurement_temperature 294.2
_cell_measurement_theta_max 107.8
_cell_measurement_theta_min 97.2
_cell_volume 2105.4(7)
_computing_cell_refinement 'MSC/AFC Diffractometer Control'
_computing_data_collection 'MSC/AFC Diffractometer Control'
_computing_data_reduction teXsan
_computing_publication_material teXsan
_computing_structure_refinement teXsan
_computing_structure_solution SHELXS-86
_diffrn_ambient_temperature 294.2
_diffrn_measurement_device AFC7R
_diffrn_measurement_method 'omega/2-theta scans'
_diffrn_orient_matrix_UB_11 0.02416
_diffrn_orient_matrix_UB_12 -0.04598
_diffrn_orient_matrix_UB_13 0.00681
_diffrn_orient_matrix_UB_21 -0.01623
_diffrn_orient_matrix_UB_22 0.00165
_diffrn_orient_matrix_UB_23 0.12442
_diffrn_orient_matrix_UB_31 -0.07577
_diffrn_orient_matrix_UB_32 -0.00548
_diffrn_orient_matrix_UB_33 -0.03329
_diffrn_radiation_monochromator graphite
_diffrn_radiation_source 'X-ray tube'
_diffrn_radiation_type CuKalpha
_diffrn_radiation_wavelength 1.5418
_diffrn_reflns_av_R_equivalents 1.97
_diffrn_reflns_limit_h_max 14
_diffrn_reflns_limit_h_min 0
_diffrn_reflns_limit_k_max 24
_diffrn_reflns_limit_k_min -23
_diffrn_reflns_limit_l_max 8
_diffrn_reflns_limit_l_min -8
_diffrn_reflns_number 6583
_diffrn_reflns_theta_max 60.00
_diffrn_standards_decay_% 5.48
_diffrn_standards_interval_count 150
_diffrn_standards_number 3
_exptl_absorpt_coefficient_mu 4.767
_exptl_absorpt_correction_T_max 0.999
_exptl_absorpt_correction_T_min 0.598
_exptl_absorpt_correction_type empirical
_exptl_absorpt_process_details psi-scan
_exptl_crystal_colour clear
_exptl_crystal_density_diffrn 1.500
_exptl_crystal_density_meas ?
_exptl_crystal_description needles
_exptl_crystal_F_000 1132
_exptl_crystal_size_max 0.250
_exptl_crystal_size_mid 0.100
_exptl_crystal_size_min 0.050
_refine_diff_density_max 0.71
_refine_diff_density_min -0.53
_refine_ls_extinction_coef 3.44073
_refine_ls_extinction_method Zachariasen_type_2_Gaussian_isotropic
_refine_ls_goodness_of_fit_obs 4.376
_refine_ls_hydrogen_treatment noref
_refine_ls_matrix_type full
_refine_ls_number_parameters 554
_refine_ls_number_reflns 4749
_refine_ls_number_restraints 0
_refine_ls_R_factor_obs 0.0619
_refine_ls_shift/esd_max 0.3290
_refine_ls_structure_factor_coef F
_refine_ls_weighting_scheme sigma
_refine_ls_wR_factor_obs 0.0685
_reflns_number_observed 4749
_reflns_number_total 6251
_reflns_observed_criterion 3.00
_cod_data_source_file ic980216q_1.cif
_cod_data_source_block bmh9
_cod_depositor_comments
;
The following automatic conversions were performed:

'_exptl_crystal_density_meas' value '-' was changed to '?' - the
value is perceived as not measured.

Automatic conversion script
Id: cif_fix_values 3008 2015-01-20 13:52:24Z robertas 
;
_cod_original_sg_symbol_H-M 'P -1 '
_cod_original_formula_sum 'C32 H54 Cl2 Cu2 N4 O17 S4 '
_cod_database_code 4322960

loop_
_symmetry_equiv_pos_as_xyz
'   +x,   +y,   +z'
'   -x,   -y,   -z'

loop_
_atom_site_aniso_label
_atom_site_aniso_U_11
_atom_site_aniso_U_22
_atom_site_aniso_U_33
_atom_site_aniso_U_12
_atom_site_aniso_U_13
_atom_site_aniso_U_23
Cu(1) 0.0711(8) 0.0339(6) 0.0555(7) -0.0182(5) 0.0071(5) -0.0035(5)
Cu(2) 0.0478(6) 0.0434(6) 0.0546(7) -0.0163(5) -0.0109(5) 0.0109(5)
Cl(1) 0.070(1) 0.061(1) 0.073(1) -0.017(1) -0.004(1) 0.015(1)
Cl(2) 0.066(1) 0.062(1) 0.081(2) -0.007(1) 0.013(1) 0.011(1)
S(1) 0.072(1) 0.054(1) 0.051(1) -0.035(1) -0.0018(9) -0.0016(9)
S(2) 0.081(1) 0.046(1) 0.052(1) -0.0221(10) -0.0108(10) 0.0025(9)
S(3) 0.065(1) 0.057(1) 0.055(1) -0.0243(10) -0.0029(9) -0.0070(9)
S(4) 0.067(1) 0.041(1) 0.061(1) -0.0259(9) -0.0033(9) 0.0014(9)
O(1) 0.063(4) 0.046(3) 0.101(4) 0.002(3) 0.022(3) 0.022(3)
O(2) 0.062(4) 0.041(3) 0.117(5) -0.009(3) 0.000(3) 0.015(3)
O(3) 0.046(3) 0.051(3) 0.095(4) -0.010(3) 0.006(3) 0.010(3)
O(4) 0.051(3) 0.037(3) 0.084(4) -0.010(2) 0.007(3) 0.001(2)
O(5) 0.065(4) 0.102(5) 0.109(5) -0.016(4) -0.002(4) 0.001(4)
O(6) 0.17(1) 0.23(3) 0.11(1) 0.03(2) 0.03(1) 0.08(1)
O(7) 0.13(1) 0.13(2) 0.17(3) 0.00(1) 0.05(1) 0.00(2)
O(8) 0.12(2) 0.10(2) 0.28(8) -0.05(2) -0.03(3) 0.10(3)
O(9) 0.076(4) 0.066(4) 0.103(5) 0.000(3) 0.005(3) 0.000(3)
O(10) 0.180(10) 0.115(8) 0.34(2) -0.065(7) 0.08(1) -0.091(9)
O(11) 0.21(1) 0.25(1) 0.094(7) 0.007(9) 0.038(7) 0.026(7)
O(12) 0.19(1) 0.26(1) 0.143(10) 0.08(1) -0.061(9) -0.055(10)
O(13) 0.22(1) 0.170(9) 2.86(8) 0.024(7) -0.35(2) -0.21(2)
O(15) 0.13(2) 0.43(9) 0.10(2) -0.04(3) 0.04(1) 0.04(3)
O(16) 0.14(2) 0.15(3) 0.13(3) -0.06(2) -0.01(2) -0.04(2)
O(17) 0.06(2) 0.05(2) 0.17(7) -0.02(1) 0.03(2) 0.06(3)
N(1) 0.054(4) 0.040(3) 0.046(3) -0.018(3) -0.002(3) -0.006(3)
N(2) 0.057(4) 0.030(3) 0.050(4) -0.017(3) 0.000(3) -0.001(3)
N(3) 0.040(3) 0.045(3) 0.052(4) -0.010(3) -0.018(3) 0.007(3)
N(4) 0.048(3) 0.036(3) 0.046(3) -0.011(3) -0.019(3) 0.005(3)
C(1) 0.052(5) 0.056(5) 0.073(5) -0.012(4) -0.001(4) 0.006(4)
C(2) 0.054(5) 0.042(4) 0.063(5) -0.005(4) 0.007(4) -0.004(4)
C(3) 0.054(4) 0.033(4) 0.048(4) -0.010(3) -0.001(3) -0.006(3)
C(4) 0.057(5) 0.033(4) 0.039(4) -0.016(3) -0.009(3) -0.004(3)
C(5) 0.054(4) 0.034(4) 0.045(4) -0.017(3) -0.006(3) -0.002(3)
C(6) 0.046(4) 0.035(4) 0.050(4) -0.004(3) -0.006(3) -0.001(3)
C(7) 0.050(4) 0.044(4) 0.042(4) -0.019(4) -0.012(3) 0.000(3)
C(8) 0.049(4) 0.034(4) 0.047(4) -0.011(3) -0.010(3) 0.005(3)
C(9) 0.057(5) 0.032(4) 0.051(4) -0.009(3) -0.004(4) 0.001(3)
C(10) 0.048(4) 0.043(4) 0.052(4) -0.008(3) -0.020(3) 0.004(3)
C(11) 0.043(4) 0.083(6) 0.058(5) -0.026(4) -0.014(4) 0.009(4)
C(12) 0.055(5) 0.062(5) 0.084(6) -0.010(4) -0.001(4) 0.008(5)
C(13) 0.070(6) 0.080(6) 0.066(5) -0.023(5) 0.010(4) 0.014(5)
C(14) 0.105(7) 0.066(6) 0.057(5) -0.032(5) 0.012(5) 0.022(4)
C(15) 0.071(5) 0.034(4) 0.086(6) -0.008(4) 0.000(4) 0.014(4)
C(16) 0.061(5) 0.046(5) 0.076(5) -0.013(4) -0.020(4) 0.029(4)
C(17) 0.044(4) 0.040(4) 0.043(4) -0.009(3) -0.009(3) -0.003(3)
C(18) 0.047(4) 0.038(4) 0.037(4) -0.019(3) -0.007(3) -0.001(3)
C(19) 0.055(5) 0.043(4) 0.041(4) -0.026(4) -0.002(3) -0.005(3)
C(20) 0.040(4) 0.040(4) 0.045(4) -0.013(3) -0.003(3) -0.006(3)
C(21) 0.054(5) 0.033(4) 0.041(4) -0.021(3) -0.003(3) -0.005(3)
C(22) 0.047(4) 0.054(5) 0.039(4) -0.025(4) 0.004(3) -0.005(3)
C(23) 0.038(4) 0.041(4) 0.048(4) -0.015(3) -0.009(3) -0.007(3)
C(24) 0.050(4) 0.036(4) 0.046(4) -0.017(3) -0.002(3) -0.010(3)
C(25) 0.090(6) 0.030(4) 0.056(5) -0.017(4) 0.013(4) -0.006(3)
C(26) 0.078(6) 0.040(4) 0.067(5) -0.009(4) 0.012(4) 0.000(4)
C(27) 0.091(6) 0.046(5) 0.057(5) -0.031(4) 0.000(4) 0.011(4)
C(28) 0.076(6) 0.059(5) 0.048(4) -0.033(4) 0.003(4) 0.005(4)
C(29) 0.076(6) 0.052(5) 0.069(5) 0.000(4) 0.006(4) 0.014(4)
C(30) 0.073(6) 0.042(5) 0.095(7) 0.007(4) -0.012(5) 0.003(4)
C(31) 0.041(4) 0.073(6) 0.092(6) -0.013(4) 0.009(4) 0.000(5)
C(32) 0.051(5) 0.045(5) 0.105(7) -0.007(4) 0.024(5) -0.008(4)

loop_
_atom_site_label
_atom_site_fract_x
_atom_site_fract_y
_atom_site_fract_z
_atom_site_U_iso_or_equiv
_atom_site_thermal_displace_type
_atom_site_calc_flag
_atom_site_calc_attached_atom
Cu(1) 0.10868(9) 0.13986(4) 0.0085(1) 0.0524(3) Uij ? ?
Cu(2) 0.35671(8) 0.37426(5) -0.5136(1) 0.0480(3) Uij ? ?
Cl(1) 0.2410(2) 0.8640(1) 0.3981(3) 0.0675(7) Uij ? ?
Cl(2) 0.7923(2) 0.4157(1) 0.1083(3) 0.0697(7) Uij ? ?
S(1) -0.0542(2) 0.10424(9) 0.0690(2) 0.0561(6) Uij ? ?
S(2) 0.2116(2) 0.06559(9) 0.2073(2) 0.0589(6) Uij ? ?
S(3) 0.4807(2) 0.34448(9) -0.7325(2) 0.0577(6) Uij ? ?
S(4) 0.3582(2) 0.48193(8) -0.5582(2) 0.0544(6) Uij ? ?
O(1) 0.0952(4) 0.3832(2) -0.0558(7) 0.070(2) Uij ? ?
O(2) 0.4613(4) 0.2017(2) -0.0550(8) 0.073(2) Uij ? ?
O(3) -0.0236(4) 0.3105(2) -0.4069(7) 0.064(2) Uij ? ?
O(4) 0.3656(4) 0.1505(2) -0.4827(7) 0.057(2) Uij ? ?
O(5) 0.1275(5) 0.8738(3) 0.3469(8) 0.092(2) Uij ? ?
O(6) 0.258(2) 0.835(2) 0.556(3) 0.177(9) Uij ? ?
O(7) 0.298(2) 0.810(2) 0.301(6) 0.15(1) Uij ? ?
O(8) 0.286(2) 0.914(1) 0.383(8) 0.16(2) Uij ? ?
O(9) 0.7214(5) 0.4726(3) 0.1526(8) 0.084(2) Uij ? ?
O(10) 0.7396(8) 0.3677(4) 0.069(2) 0.206(6) Uij ? ?
O(11) 0.826(1) 0.4240(5) -0.060(1) 0.190(5) Uij ? ?
O(12) 0.887(1) 0.4073(7) 0.223(2) 0.219(6) Uij ? ?
O(13) 0.5000 0.0000 0.5000 1.11(2) Uij ? ?
O(15) 0.296(2) 0.875(5) 0.261(3) 0.22(2) Uij ? ?
O(16) 0.252(2) 0.913(2) 0.533(6) 0.13(1) Uij ? ?
O(17) 0.286(2) 0.809(1) 0.453(8) 0.09(2) Uij ? ?
O(18) 0.780(2) 0.382(1) 0.269(3) 0.122(7) Uij ? ?
O(19) 0.895(4) 0.412(2) 0.081(7) 0.28(2) Uij ? ?
N(1) 0.0466(4) 0.2236(2) 0.0875(7) 0.046(2) Uij ? ?
N(2) 0.1794(4) 0.0898(2) -0.1824(7) 0.045(2) Uij ? ?
N(3) 0.4727(4) 0.3393(2) -0.3400(7) 0.046(2) Uij ? ?
N(4) 0.1981(4) 0.3888(2) -0.5789(7) 0.044(2) Uij ? ?
C(1) -0.1258(6) 0.1827(4) 0.101(1) 0.060(2) Uij ? ?
C(2) -0.0541(6) 0.2266(3) 0.1775(9) 0.053(2) Uij ? ?
C(3) 0.0778(6) 0.2753(3) 0.0745(8) 0.045(2) Uij ? ?
C(4) 0.1808(6) 0.2814(3) 0.0060(8) 0.043(2) Uij ? ?
C(5) 0.2735(6) 0.2353(3) 0.0101(8) 0.044(2) Uij ? ?
C(6) 0.3672(5) 0.2445(3) -0.0550(9) 0.045(2) Uij ? ?
C(7) 0.3720(5) 0.3010(3) -0.1279(8) 0.045(2) Uij ? ?
C(8) 0.2822(6) 0.3485(3) -0.1316(8) 0.043(2) Uij ? ?
C(9) 0.1871(6) 0.3394(3) -0.0635(9) 0.047(2) Uij ? ?
C(10) 0.4727(6) 0.3094(3) -0.2014(9) 0.049(2) Uij ? ?
C(11) 0.5809(6) 0.3460(4) -0.3986(10) 0.060(3) Uij ? ?
C(12) 0.5940(6) 0.3186(4) -0.580(1) 0.067(3) Uij ? ?
C(13) 0.4999(7) 0.4201(4) -0.788(1) 0.070(3) Uij ? ?
C(14) 0.4002(8) 0.4722(4) -0.775(1) 0.073(3) Uij ? ?
C(15) 0.2111(6) 0.4997(3) -0.585(1) 0.064(3) Uij ? ?
C(16) 0.1599(6) 0.4490(3) -0.662(1) 0.061(2) Uij ? ?
C(17) 0.1287(5) 0.3549(3) -0.5641(8) 0.043(2) Uij ? ?
C(18) 0.1517(5) 0.2911(3) -0.5009(8) 0.039(2) Uij ? ?
C(19) 0.2531(6) 0.2522(3) -0.5214(8) 0.044(2) Uij ? ?
C(20) 0.2697(5) 0.1913(3) -0.4675(8) 0.041(2) Uij ? ?
C(21) 0.1888(5) 0.1693(3) -0.3881(8) 0.041(2) Uij ? ?
C(22) 0.0891(5) 0.2075(3) -0.3674(8) 0.045(2) Uij ? ?
C(23) 0.0703(5) 0.2689(3) -0.4236(8) 0.042(2) Uij ? ?
C(24) 0.2103(5) 0.1050(3) -0.3249(9) 0.043(2) Uij ? ?
C(25) 0.2025(7) 0.0241(3) -0.1380(9) 0.057(2) Uij ? ?
C(26) 0.2668(7) 0.0146(3) 0.0357(10) 0.061(3) Uij ? ?
C(27) 0.0998(7) 0.0315(3) 0.2737(10) 0.062(3) Uij ? ?
C(28) -0.0022(7) 0.0787(4) 0.2836(9) 0.059(3) Uij ? ?
C(29) 0.0795(7) 0.4367(4) -0.153(1) 0.067(3) Uij ? ?
C(30) 0.4619(7) 0.1396(4) -0.025(1) 0.073(3) Uij ? ?
C(31) -0.1119(6) 0.2925(4) -0.338(1) 0.068(3) Uij ? ?
C(32) 0.4581(6) 0.1736(3) -0.524(1) 0.067(3) Uij ? ?
H(1) -0.1639 0.2013 -0.0061 0.0701 Uij ? ?
H(2) -0.1887 0.1843 0.1775 0.0701 Uij ? ?
H(3) -0.0362 0.2144 0.2970 0.0643 Uij ? ?
H(4) -0.0942 0.2683 0.1793 0.0643 Uij ? ?
H(5) 0.0286 0.3121 0.1104 0.0530 Uij ? ?
H(6) 0.2719 0.1948 0.0614 0.0440 Uij ? ?
H(7) 0.2860 0.3886 -0.1798 0.0554 Uij ? ?
H(8) 0.5424 0.2917 -0.1391 0.0613 Uij ? ?
H(9) 0.5907 0.3885 -0.4031 0.0757 Uij ? ?
H(10) 0.6412 0.3250 -0.3211 0.0757 Uij ? ?
H(11) 0.6052 0.2738 -0.5639 0.0668 Uij ? ?
H(12) 0.6608 0.3267 -0.6187 0.0668 Uij ? ?
H(13) 0.5559 0.4313 -0.7142 0.0761 Uij ? ?
H(14) 0.5220 0.4180 -0.9049 0.0761 Uij ? ?
H(15) 0.3444 0.4610 -0.8552 0.0864 Uij ? ?
H(16) 0.4191 0.5089 -0.8188 0.0864 Uij ? ?
H(17) 0.1812 0.5073 -0.4675 0.0724 Uij ? ?
H(18) 0.1854 0.5371 -0.6451 0.0724 Uij ? ?
H(19) 0.1770 0.4459 -0.7834 0.0725 Uij ? ?
H(20) 0.0813 0.4602 -0.6635 0.0725 Uij ? ?
H(21) 0.0536 0.3708 -0.6032 0.0547 Uij ? ?
H(22) 0.3072 0.2662 -0.5827 0.0513 Uij ? ?
H(23) 0.0322 0.1916 -0.3175 0.0538 Uij ? ?
H(24) 0.2516 0.0722 -0.3993 0.0589 Uij ? ?
H(25) 0.1331 0.0112 -0.1303 0.0737 Uij ? ?
H(26) 0.2388 0.0007 -0.2279 0.0737 Uij ? ?
H(27) 0.3400 0.0188 0.0185 0.0770 Uij ? ?
H(28) 0.2711 -0.0286 0.0685 0.0770 Uij ? ?
H(29) 0.0883 -0.0018 0.1939 0.0784 Uij ? ?
H(30) 0.1224 0.0104 0.3852 0.0784 Uij ? ?
H(31) 0.0173 0.1123 0.3546 0.0696 Uij ? ?
H(32) -0.0526 0.0613 0.3441 0.0696 Uij ? ?
H(33) 0.1321 0.4611 -0.1170 0.0770 Uij ? ?
H(34) 0.0808 0.4288 -0.2723 0.0770 Uij ? ?
H(35) 0.0083 0.4616 -0.1305 0.0770 Uij ? ?
H(36) 0.4397 0.1320 0.0828 0.0805 Uij ? ?
H(37) 0.4185 0.1220 -0.1139 0.0805 Uij ? ?
H(38) 0.5365 0.1153 -0.0342 0.0805 Uij ? ?
H(39) -0.1731 0.3284 -0.3386 0.0853 Uij ? ?
H(40) -0.1359 0.2612 -0.4065 0.0853 Uij ? ?
H(41) -0.0960 0.2801 -0.2233 0.0853 Uij ? ?
H(42) 0.5192 0.1425 -0.5407 0.0861 Uij ? ?
H(43) 0.4406 0.1943 -0.6426 0.0861 Uij ? ?
H(44) 0.4739 0.2048 -0.4499 0.0861 Uij ? ?

loop_
_atom_type_symbol
_atom_type_oxidation_number
_atom_type_number_in_cell
_atom_type_scat_dispersion_real
_atom_type_scat_dispersion_imag
_atom_type_scat_source
C 0 56 0.018 0.009 'International Tables'
H 0 80 0.000 0.000 'International Tables'
N 0 8 0.031 0.018 'International Tables'
O 0 24 0.049 0.032 'International Tables'
Cl 0 4 0.364 0.702 'International Tables'
S 0 8 0.333 0.557 'International Tables'
Cu 0 4 -1.965 0.589 'International Tables'
